data_4311562
loop_
_publ_author_name
'Steve Laborda'
'Rodolphe Cl\'erac'
'Christopher E. Anson'
'Annie K. Powell'

_publ_section_title
;
 Intra and Intermolecular Magnetic Interactions in a Series of Dinuclear
 Cu(II)/hxta Complexes {H5hxta
 =N,N'-(2-hydroxy-1,3-xylylene)-bis-(N-carboxymethylglycine)}: Correlation
 of Magnetic Properties with Geometry
;
_journal_name_full 'Inorganic Chemistry'
_journal_page_first 5931
_journal_page_last 5943
_journal_paper_doi 10.1021/ic035333m
_journal_volume 43
_journal_year 2004
_chemical_formula_sum 'C36 H62 Cu4 K5 N4 Na O38'
_chemical_formula_weight 1631.55
_chemical_name_systematic
; 
 Deca(\m-aquo)sodiumpentapotassium-bis-[{2,6-bis(N,N-bis-(carboxymethyl)
aminomethyl)-4-methylphenoxy}(\m-carbonato)dicopper(II)] tetrahydrate
 
;
_space_group_IT_number 14
_symmetry_cell_setting monoclinic
_symmetry_space_group_name_Hall '-P 2ybc'
_symmetry_space_group_name_H-M 'P 1 21/c 1'
_atom_sites_solution_hydrogens geom
_atom_sites_solution_primary direct
_atom_sites_solution_secondary difmap
_audit_creation_method SHELXL-97
_cell_angle_alpha 90.00
_cell_angle_beta 106.335(2)
_cell_angle_gamma 90.00
_cell_formula_units_Z 2
_cell_length_a 16.9553(18)
_cell_length_b 7.8694(8)
_cell_length_c 22.512(2)
_cell_measurement_reflns_used 7506
_cell_measurement_temperature 200(2)
_cell_measurement_theta_max 27.91
_cell_measurement_theta_min 2.51
_cell_volume 2882.5(5)
_computing_cell_refinement 'SMART-NT 5.6 (Bruker AXS Inc., 2000)'
_computing_data_collection 'SMART-NT 5.6 (Bruker AXS Inc., 2000)'
_computing_data_reduction 'SAINT+ 6.0 (Bruker AXS Inc., 2000)'
_computing_molecular_graphics 'XP: SHELXTL 5.1 (Bruker AXS Inc., 1997)'
_computing_publication_material 'XCIF: SHELXTL 5.1 (Bruker AXS Inc., 1997)'
_computing_structure_refinement 'XL: SHELXTL 5.1 (Bruker AXS Inc., 1997)'
_computing_structure_solution 'XS: SHELXTL 5.1 (Bruker AXS Inc., 1997)'
_diffrn_ambient_temperature 200(2)
_diffrn_detector_area_resol_mean 8.333
_diffrn_measured_fraction_theta_full 0.925
_diffrn_measured_fraction_theta_max 0.830
_diffrn_measurement_device_type 'Bruker SMART Apex'
_diffrn_measurement_method 'CCD area detector'
_diffrn_radiation_monochromator graphite
_diffrn_radiation_source 'rotating anode'
_diffrn_radiation_type MoK\a
_diffrn_radiation_wavelength 0.71073
_diffrn_reflns_av_R_equivalents 0.0343
_diffrn_reflns_av_sigmaI/netI 0.0390
_diffrn_reflns_limit_h_max 21
_diffrn_reflns_limit_h_min -18
_diffrn_reflns_limit_k_max 10
_diffrn_reflns_limit_k_min -10
_diffrn_reflns_limit_l_max 6
_diffrn_reflns_limit_l_min -29
_diffrn_reflns_number 10598
_diffrn_reflns_theta_full 25.00
_diffrn_reflns_theta_max 27.96
_diffrn_reflns_theta_min 2.50
_exptl_absorpt_coefficient_mu 1.933
_exptl_absorpt_correction_T_max 0.928
_exptl_absorpt_correction_T_min 0.689
_exptl_absorpt_correction_type empirical
_exptl_absorpt_process_details 'SADABS (Bruker AXS Inc., 2000)'
_exptl_crystal_colour yellow
_exptl_crystal_density_diffrn 1.880
_exptl_crystal_density_method 'not measured'
_exptl_crystal_description needle
_exptl_crystal_F_000 1664
_exptl_crystal_size_max 0.25
_exptl_crystal_size_mid 0.10
_exptl_crystal_size_min 0.08
_refine_diff_density_max 2.688
_refine_diff_density_min -1.537
_refine_diff_density_rms 0.198
_refine_ls_extinction_method none
_refine_ls_goodness_of_fit_ref 1.035
_refine_ls_hydrogen_treatment riding
_refine_ls_matrix_type full
_refine_ls_number_parameters 414
_refine_ls_number_reflns 5765
_refine_ls_number_restraints 0
_refine_ls_restrained_S_all 1.035
_refine_ls_R_factor_all 0.0838
_refine_ls_R_factor_gt 0.0754
_refine_ls_shift/su_max 0.000
_refine_ls_shift/su_mean 0.000
_refine_ls_structure_factor_coef Fsqd
_refine_ls_weighting_details 'calc w=1/[\s^2^(Fo^2^)+(0.1372P)^2^+17.3731P] where P=(Fo^2^+2Fc^2^)/3'
_refine_ls_weighting_scheme calc
_refine_ls_wR_factor_gt 0.2124
_refine_ls_wR_factor_ref 0.2191
_reflns_number_gt 4895
_reflns_number_total 5765
_reflns_threshold_expression >2sigma(I)
_cod_data_source_file ic035333msi20031118_073501_11.cif
_cod_data_source_block laborda9
_cod_original_cell_volume 2882.4(5)
_cod_database_code 4311562

loop_
_symmetry_equiv_pos_as_xyz
'x, y, z'
'-x, y+1/2, -z+1/2'
'-x, -y, -z'
'x, -y-1/2, z-1/2'

loop_
_atom_site_label
_atom_site_type_symbol
_atom_site_fract_x
_atom_site_fract_y
_atom_site_fract_z
_atom_site_U_iso_or_equiv
_atom_site_adp_type
_atom_site_occupancy
_atom_site_symmetry_multiplicity
_atom_site_calc_flag
_atom_site_refinement_flags
_atom_site_disorder_assembly
_atom_site_disorder_group
Cu1 Cu 0.22819(4) 0.41585(8) 0.11960(3) 0.0173(2) Uani 1 1 d . . .
Cu2 Cu 0.22614(5) 0.58522(9) 0.25830(3) 0.0191(2) Uani 1 1 d . . .
O1 O 0.2920(3) 0.4965(6) 0.20366(18) 0.0219(9) Uani 1 1 d . . .
C1 C 0.3759(4) 0.4953(7) 0.2222(2) 0.0166(11) Uani 1 1 d . . .
C2 C 0.4206(4) 0.5319(7) 0.1800(2) 0.0196(11) Uani 1 1 d . . .
C3 C 0.5065(3) 0.5283(7) 0.2000(3) 0.0173(11) Uani 1 1 d . . .
H3 H 0.5356 0.5490 0.1713 0.021 Uiso 1 1 calc R . .
C4 C 0.5504(4) 0.4946(7) 0.2618(3) 0.0205(11) Uani 1 1 d . . .
C17 C 0.6432(4) 0.4956(11) 0.2822(3) 0.0356(17) Uani 1 1 d . . .
H17A H 0.6626 0.6105 0.2834 0.053 Uiso 1 1 calc R . .
H17B H 0.6635 0.4308 0.2536 0.053 Uiso 1 1 calc R . .
H17C H 0.6624 0.4463 0.3227 0.053 Uiso 1 1 calc R . .
C5 C 0.5042(4) 0.4625(7) 0.3031(3) 0.0214(12) Uani 1 1 d . . .
H5 H 0.5316 0.4423 0.3444 0.026 Uiso 1 1 calc R . .
C6 C 0.4185(4) 0.4595(7) 0.2846(3) 0.0180(11) Uani 1 1 d . . .
C7 C 0.3777(4) 0.5779(7) 0.1134(3) 0.0201(11) Uani 1 1 d . . .
H7A H 0.3473 0.6826 0.1126 0.024 Uiso 1 1 calc R . .
H7B H 0.4188 0.5983 0.0917 0.024 Uiso 1 1 calc R . .
N1 N 0.3199(3) 0.4426(6) 0.0800(2) 0.0157(9) Uani 1 1 d . . .
C8 C 0.2819(4) 0.4964(8) 0.0139(2) 0.0196(11) Uani 1 1 d . . .
H8A H 0.2720 0.3963 -0.0123 0.024 Uiso 1 1 calc R . .
H8B H 0.3204 0.5683 0.0009 0.024 Uiso 1 1 calc R . .
C9 C 0.2010(4) 0.5926(7) 0.0046(3) 0.0190(11) Uani 1 1 d . . .
O2 O 0.1686(3) 0.5879(5) 0.04944(19) 0.0215(9) Uani 1 1 d . . .
O3 O 0.1715(3) 0.6615(6) -0.04643(19) 0.0265(9) Uani 1 1 d . . .
C10 C 0.3605(4) 0.2737(7) 0.0813(3) 0.0196(11) Uani 1 1 d . . .
H10A H 0.4009 0.2579 0.1211 0.024 Uiso 1 1 calc R . .
H10B H 0.3888 0.2696 0.0494 0.024 Uiso 1 1 calc R . .
C11 C 0.2968(4) 0.1317(7) 0.0707(2) 0.0185(11) Uani 1 1 d . . .
O4 O 0.2290(3) 0.1700(5) 0.08440(18) 0.0217(8) Uani 1 1 d . . .
O5 O 0.3118(3) -0.0089(6) 0.0524(2) 0.0291(10) Uani 1 1 d . . .
C12 C 0.3727(4) 0.4111(7) 0.3306(3) 0.0210(12) Uani 1 1 d . . .
H12A H 0.4121 0.3882 0.3703 0.025 Uiso 1 1 calc R . .
H12B H 0.3422 0.3073 0.3168 0.025 Uiso 1 1 calc R . .
N2 N 0.3134(3) 0.5489(6) 0.3388(2) 0.0185(10) Uani 1 1 d . . .
C13 C 0.3555(4) 0.7138(8) 0.3584(3) 0.0232(12) Uani 1 1 d . . .
H13A H 0.3988 0.7293 0.3385 0.028 Uiso 1 1 calc R . .
H13B H 0.3803 0.7132 0.4028 0.028 Uiso 1 1 calc R . .
C14 C 0.2941(4) 0.8606(7) 0.3410(3) 0.0202(11) Uani 1 1 d . . .
O6 O 0.2288(3) 0.8285(6) 0.29696(19) 0.0238(9) Uani 1 1 d . . .
O7 O 0.3098(3) 0.9990(6) 0.3676(2) 0.0292(10) Uani 1 1 d . . .
C15 C 0.2715(5) 0.4897(9) 0.3855(3) 0.0313(15) Uani 1 1 d . . .
H15A H 0.2617 0.5866 0.4091 0.038 Uiso 1 1 calc R . .
H15B H 0.3074 0.4117 0.4141 0.038 Uiso 1 1 calc R . .
C16 C 0.1902(6) 0.4017(10) 0.3555(4) 0.044(2) Uani 1 1 d . . .
O8 O 0.1570(4) 0.4286(10) 0.2985(3) 0.058(2) Uani 1 1 d . . .
O9 O 0.1593(5) 0.3095(9) 0.3890(3) 0.0605(19) Uani 1 1 d . . .
O10 O 0.1287(3) 0.3825(5) 0.14366(19) 0.0211(9) Uani 1 1 d . . .
O11 O 0.1326(3) 0.6371(6) 0.1900(2) 0.0279(10) Uani 1 1 d . . .
C18 C 0.0911(4) 0.5229(9) 0.1532(3) 0.0243(12) Uani 1 1 d . . .
O12 O 0.0173(3) 0.5475(7) 0.1246(2) 0.0310(10) Uani 1 1 d . . .
K1 K 0.0000 0.5000 0.0000 0.0234(4) Uani 1 2 d S . .
K2 K 0.0261(2) 0.8808(3) 0.15201(12) 0.0803(9) Uani 1 1 d . . .
K3 K -0.11895(9) 0.50086(19) 0.15771(7) 0.0295(3) Uani 1 1 d . . .
Na1 Na 0.0000 1.0000 0.0000 0.0235(7) Uani 1 2 d S . .
O21 O -0.0200(3) 0.1611(7) 0.0855(3) 0.0388(12) Uani 1 1 d . . .
H21A H -0.0765 0.1945 0.0808 0.047 Uiso 1 1 calc R . .
H21B H 0.0173 0.2563 0.0981 0.047 Uiso 1 1 calc R . .
O22 O 0.1142(3) 0.9018(5) 0.0780(2) 0.0254(9) Uani 1 1 d . . .
H22A H 0.1583 0.9844 0.0904 0.031 Uiso 1 1 calc R . .
H22B H 0.1350 0.7931 0.0686 0.031 Uiso 1 1 calc R . .
O23 O -0.0894(3) 0.7832(6) 0.01700(19) 0.0259(9) Uani 1 1 d . . .
H23A H -0.1430 0.7879 -0.0131 0.031 Uiso 1 1 calc R . .
H23B H -0.0956 0.7879 0.0585 0.031 Uiso 1 1 calc R . .
O24A O 0.0013(9) 0.8195(19) 0.2470(6) 0.042(3) Uani 0.50 1 d P . 1
H24A H 0.0065 0.6983 0.2550 0.050 Uiso 0.50 1 calc PR . 1
H24B H -0.0540 0.8540 0.2460 0.050 Uiso 0.50 1 calc PR . 1
O24B O 0.0253(9) 0.755(2) 0.2679(8) 0.053(4) Uani 0.50 1 d P . 2
H24C H -0.0298 0.7495 0.2725 0.064 Uiso 0.50 1 calc PR . 2
H24D H 0.0508 0.6434 0.2758 0.064 Uiso 0.50 1 calc PR . 2
O25A O 0.1299(3) 1.0838(7) 0.2192(2) 0.0262(11) Uani 0.85 1 d P . 1
H25A H 0.1149 1.2012 0.2087 0.031 Uiso 0.85 1 calc PR . 1
H25B H 0.1847 1.0633 0.2155 0.031 Uiso 0.85 1 calc PR . 1
O25B O 0.7732(15) 0.415(3) 0.3146(10) 0.010(4) Uiso 0.15 1 d P . 2
O31 O 0.4494(4) 1.1095(10) 0.4599(3) 0.0593(18) Uani 1 1 d . . .
O32 O 0.4497(4) -0.1151(10) 0.0181(3) 0.0619(19) Uani 1 1 d . . .

loop_
_atom_site_aniso_label
_atom_site_aniso_U_11
_atom_site_aniso_U_22
_atom_site_aniso_U_33
_atom_site_aniso_U_23
_atom_site_aniso_U_13
_atom_site_aniso_U_12
Cu1 0.0163(4) 0.0189(4) 0.0179(3) -0.0018(2) 0.0069(3) -0.0023(2)
Cu2 0.0158(4) 0.0208(4) 0.0202(4) -0.0035(2) 0.0043(3) -0.0009(3)
O1 0.016(2) 0.032(2) 0.0173(18) -0.0022(16) 0.0057(15) -0.0002(17)
C1 0.015(3) 0.016(2) 0.019(2) -0.0029(19) 0.005(2) 0.001(2)
C2 0.021(3) 0.019(3) 0.016(2) -0.001(2) 0.000(2) -0.001(2)
C3 0.013(3) 0.017(2) 0.023(3) -0.005(2) 0.006(2) -0.002(2)
C4 0.012(3) 0.023(3) 0.024(3) -0.004(2) 0.002(2) -0.001(2)
C17 0.019(4) 0.061(5) 0.025(3) -0.008(3) 0.002(2) 0.007(3)
C5 0.023(3) 0.017(3) 0.020(3) -0.003(2) -0.001(2) 0.003(2)
C6 0.020(3) 0.015(2) 0.019(2) -0.003(2) 0.005(2) 0.004(2)
C7 0.022(3) 0.018(3) 0.022(3) 0.000(2) 0.009(2) -0.002(2)
N1 0.013(2) 0.019(2) 0.015(2) 0.0015(17) 0.0034(17) 0.0008(18)
C8 0.016(3) 0.028(3) 0.015(2) 0.003(2) 0.005(2) 0.005(2)
C9 0.014(3) 0.016(3) 0.024(3) -0.002(2) 0.000(2) -0.003(2)
O2 0.019(2) 0.022(2) 0.024(2) 0.0025(16) 0.0065(16) 0.0032(16)
O3 0.023(2) 0.034(2) 0.020(2) 0.0036(17) 0.0019(16) 0.0069(19)
C10 0.022(3) 0.016(3) 0.019(2) -0.001(2) 0.003(2) 0.005(2)
C11 0.012(3) 0.022(3) 0.018(2) 0.001(2) -0.001(2) 0.004(2)
O4 0.020(2) 0.021(2) 0.024(2) -0.0046(16) 0.0065(16) -0.0006(16)
O5 0.029(3) 0.024(2) 0.036(2) -0.0090(18) 0.011(2) 0.0013(18)
C12 0.023(3) 0.020(3) 0.019(3) 0.005(2) 0.006(2) 0.006(2)
N2 0.023(3) 0.017(2) 0.019(2) -0.0021(17) 0.0115(19) -0.0003(19)
C13 0.026(3) 0.024(3) 0.019(3) -0.001(2) 0.004(2) 0.001(2)
C14 0.018(3) 0.022(3) 0.022(3) 0.000(2) 0.008(2) 0.001(2)
O6 0.018(2) 0.025(2) 0.026(2) -0.0069(17) 0.0034(16) -0.0002(17)
O7 0.029(3) 0.027(2) 0.030(2) -0.0053(18) 0.0067(19) -0.0016(19)
C15 0.039(4) 0.036(4) 0.024(3) 0.004(3) 0.017(3) -0.003(3)
C16 0.061(6) 0.044(4) 0.039(4) -0.010(3) 0.035(4) -0.021(4)
O8 0.053(4) 0.091(5) 0.034(3) -0.011(3) 0.016(3) -0.047(4)
O9 0.088(5) 0.057(4) 0.056(3) -0.012(3) 0.051(4) -0.037(4)
O10 0.018(2) 0.024(2) 0.024(2) -0.0036(16) 0.0103(16) -0.0054(16)
O11 0.020(2) 0.026(2) 0.034(2) -0.0072(18) 0.0020(18) 0.0054(18)
C18 0.016(3) 0.036(3) 0.022(3) -0.004(2) 0.006(2) -0.004(2)
O12 0.016(2) 0.048(3) 0.027(2) -0.005(2) 0.0034(18) 0.002(2)
K1 0.0204(10) 0.0256(9) 0.0237(8) -0.0041(7) 0.0053(7) 0.0024(7)
K2 0.121(3) 0.0564(13) 0.0594(14) 0.0013(11) 0.0188(15) -0.0161(14)
K3 0.0270(8) 0.0325(7) 0.0302(7) 0.0014(5) 0.0098(5) -0.0021(6)
Na1 0.0214(19) 0.0214(16) 0.0266(16) -0.0012(13) 0.0049(13) 0.0006(13)
O21 0.028(3) 0.037(3) 0.051(3) -0.017(2) 0.012(2) 0.002(2)
O22 0.021(2) 0.0161(19) 0.039(2) -0.0012(17) 0.0080(19) 0.0002(16)
O23 0.025(2) 0.029(2) 0.024(2) 0.0008(17) 0.0057(17) 0.0033(18)
O24A 0.032(8) 0.050(9) 0.044(7) -0.014(6) 0.011(6) -0.001(6)
O24B 0.027(8) 0.052(9) 0.083(12) -0.002(8) 0.020(7) 0.001(6)
O25A 0.021(3) 0.026(3) 0.031(3) 0.011(2) 0.006(2) 0.004(2)
O31 0.041(4) 0.083(5) 0.052(4) -0.021(3) 0.009(3) -0.010(3)
O32 0.035(4) 0.087(5) 0.069(4) -0.021(4) 0.023(3) 0.008(3)

loop_
_atom_type_symbol
_atom_type_description
_atom_type_scat_dispersion_real
_atom_type_scat_dispersion_imag
_atom_type_scat_source
C C 0.0033 0.0016 'International Tables Vol C Tables 4.2.6.8 and 6.1.1.4'
H H 0.0000 0.0000 'International Tables Vol C Tables 4.2.6.8 and 6.1.1.4'
N N 0.0061 0.0033 'International Tables Vol C Tables 4.2.6.8 and 6.1.1.4'
O O 0.0106 0.0060 'International Tables Vol C Tables 4.2.6.8 and 6.1.1.4'
K K 0.2009 0.2494 'International Tables Vol C Tables 4.2.6.8 and 6.1.1.4'
Na Na 0.0362 0.0249 'International Tables Vol C Tables 4.2.6.8 and 6.1.1.4'
Cu Cu 0.3201 1.2651 'International Tables Vol C Tables 4.2.6.8 and 6.1.1.4'

loop_
_geom_angle_atom_site_label_1
_geom_angle_atom_site_label_2
_geom_angle_atom_site_label_3
_geom_angle
_geom_angle_site_symmetry_1
_geom_angle_site_symmetry_3
_geom_angle_publ_flag
O10 Cu1 O1 93.50(17) . . ?
O10 Cu1 N1 170.31(18) . . ?
O1 Cu1 N1 96.10(18) . . ?
O10 Cu1 O4 94.59(17) . . ?
O1 Cu1 O4 126.31(17) . . ?
N1 Cu1 O4 80.80(18) . . ?
O10 Cu1 O2 91.46(18) . . ?
O1 Cu1 O2 121.47(17) . . ?
N1 Cu1 O2 82.39(18) . . ?
O4 Cu1 O2 111.26(16) . . ?
O11 Cu2 O1 93.47(18) . . ?
O11 Cu2 N2 170.32(19) . . ?
O1 Cu2 N2 96.18(18) . . ?
O11 Cu2 O8 92.0(3) . . ?
O1 Cu2 O8 122.8(3) . . ?
N2 Cu2 O8 83.4(2) . . ?
O11 Cu2 O6 93.13(18) . . ?
O1 Cu2 O6 128.41(18) . . ?
N2 Cu2 O6 80.30(18) . . ?
O8 Cu2 O6 108.0(2) . . ?
C1 O1 Cu1 121.8(3) . . ?
C1 O1 Cu2 121.8(3) . . ?
Cu1 O1 Cu2 116.3(2) . . ?
O1 C1 C2 120.5(5) . . ?
O1 C1 C6 120.1(5) . . ?
C2 C1 C6 119.4(5) . . ?
C3 C2 C1 119.4(5) . . ?
C3 C2 C7 119.3(5) . . ?
C1 C2 C7 121.3(5) . . ?
C2 C3 C4 122.3(5) . . ?
C5 C4 C3 117.0(5) . . ?
C5 C4 C17 122.0(5) . . ?
C3 C4 C17 121.1(6) . . ?
C6 C5 C4 122.5(5) . . ?
C5 C6 C1 119.4(5) . . ?
C5 C6 C12 119.6(5) . . ?
C1 C6 C12 120.9(5) . . ?
N1 C7 C2 113.0(4) . . ?
C10 N1 C7 112.9(4) . . ?
C10 N1 C8 109.8(4) . . ?
C7 N1 C8 109.5(4) . . ?
C10 N1 Cu1 107.9(3) . . ?
C7 N1 Cu1 109.2(3) . . ?
C8 N1 Cu1 107.3(3) . . ?
N1 C8 C9 113.2(4) . . ?
O3 C9 O2 126.3(6) . . ?
O3 C9 C8 117.1(5) . . ?
O2 C9 C8 116.5(5) . . ?
O3 C9 K1 85.8(4) . . ?
O2 C9 K1 51.6(3) . . ?
C8 C9 K1 137.6(4) . . ?
C9 O2 Cu1 112.8(4) . . ?
C9 O2 K1 107.8(4) . . ?
Cu1 O2 K1 110.68(17) . . ?
C9 O3 K3 126.0(4) . 3_565 ?
N1 C10 C11 110.3(5) . . ?
O5 C11 O4 124.4(6) . . ?
O5 C11 C10 120.4(5) . . ?
O4 C11 C10 115.2(5) . . ?
C11 O4 Cu1 113.8(4) . . ?
C6 C12 N2 112.9(4) . . ?
C13 N2 C15 110.2(5) . . ?
C13 N2 C12 112.3(5) . . ?
C15 N2 C12 108.9(5) . . ?
C13 N2 Cu2 108.2(4) . . ?
C15 N2 Cu2 107.6(4) . . ?
C12 N2 Cu2 109.5(3) . . ?
N2 C13 C14 110.4(5) . . ?
O7 C14 O6 124.7(6) . . ?
O7 C14 C13 120.1(5) . . ?
O6 C14 C13 115.2(5) . . ?
O7 C14 K3 76.4(3) . 2 ?
O6 C14 K3 58.1(3) . 2 ?
C13 C14 K3 146.1(4) . 2 ?
C14 O6 Cu2 114.3(4) . . ?
C14 O6 K3 98.3(3) . 2 ?
Cu2 O6 K3 132.3(2) . 2 ?
C14 O7 K3 81.0(4) . 2 ?
N2 C15 C16 112.2(5) . . ?
O9 C16 O8 124.1(8) . . ?
O9 C16 C15 118.2(8) . . ?
O8 C16 C15 117.6(6) . . ?
O9 C16 K3 46.7(4) . 2_545 ?
O8 C16 K3 91.2(5) . 2_545 ?
C15 C16 K3 136.5(6) . 2_545 ?
C16 O8 Cu2 113.3(5) . . ?
C16 O9 K3 113.1(5) . 2_545 ?
C16 O9 K2 106.1(7) . 2_545 ?
K3 O9 K2 85.4(2) 2_545 2_545 ?
C18 O10 Cu1 115.5(4) . . ?
C18 O11 Cu2 123.1(4) . . ?
C18 O11 K2 95.7(4) . . ?
Cu2 O11 K2 139.5(2) . . ?
O12 C18 O11 120.6(6) . . ?
O12 C18 O10 120.2(6) . . ?
O11 C18 O10 119.1(6) . . ?
O12 C18 K1 51.4(3) . . ?
O11 C18 K1 135.0(4) . . ?
O10 C18 K1 83.8(3) . . ?
C18 O12 K3 131.4(4) . . ?
C18 O12 K2 92.8(4) . . ?
K3 O12 K2 93.89(17) . . ?
C18 O12 K1 107.8(4) . . ?
K3 O12 K1 114.56(17) . . ?
K2 O12 K1 110.35(19) . . ?
O12 K1 O12 180.0(2) . 3_565 ?
O12 K1 O23 70.01(14) . . ?
O12 K1 O23 109.99(14) 3_565 . ?
O12 K1 O23 109.99(14) . 3_565 ?
O12 K1 O23 70.01(14) 3_565 3_565 ?
O23 K1 O23 180.00(17) . 3_565 ?
O12 K1 O2 103.76(13) . 3_565 ?
O12 K1 O2 76.24(13) 3_565 3_565 ?
O23 K1 O2 73.88(13) . 3_565 ?
O23 K1 O2 106.12(13) 3_565 3_565 ?
O12 K1 O2 76.24(13) . . ?
O12 K1 O2 103.76(13) 3_565 . ?
O23 K1 O2 106.12(13) . . ?
O23 K1 O2 73.88(13) 3_565 . ?
O2 K1 O2 180.0(2) 3_565 . ?
O24A K2 O22 154.6(4) . . ?
O24A K2 O25A 81.8(4) . . ?
O22 K2 O25A 85.02(19) . . ?
O24A K2 O11 80.5(4) . . ?
O22 K2 O11 77.44(18) . . ?
O25A K2 O11 88.15(19) . . ?
O24A K2 O21 125.8(4) . 1_565 ?
O22 K2 O21 73.18(16) . 1_565 ?
O25A K2 O21 81.85(18) . 1_565 ?
O11 K2 O21 149.6(2) . 1_565 ?
O24A K2 O12 89.7(4) . . ?
O22 K2 O12 85.32(17) . . ?
O25A K2 O12 137.4(2) . . ?
O11 K2 O12 49.20(15) . . ?
O21 K2 O12 133.80(18) 1_565 . ?
O24A K2 O24B 13.0(4) . . ?
O22 K2 O24B 142.6(4) . . ?
O25A K2 O24B 81.5(4) . . ?
O11 K2 O24B 67.5(3) . . ?
O21 K2 O24B 137.9(4) 1_565 . ?
O12 K2 O24B 81.5(4) . . ?
O24A K2 O9 78.8(4) . 2 ?
O22 K2 O9 123.83(18) . 2 ?
O25A K2 O9 140.7(2) . 2 ?
O11 K2 O9 121.34(18) . 2 ?
O21 K2 O9 82.39(19) 1_565 2 ?
O12 K2 O9 76.47(17) . 2 ?
O24B K2 O9 86.7(3) . 2 ?
O12 K3 O9 84.80(19) . 2 ?
O12 K3 O6 156.66(16) . 2_545 ?
O9 K3 O6 118.45(18) 2 2_545 ?
O12 K3 O3 83.81(15) . 3_565 ?
O9 K3 O3 94.78(18) 2 3_565 ?
O6 K3 O3 91.69(14) 2_545 3_565 ?
O12 K3 O24B 82.5(3) . 2_545 ?
O9 K3 O24B 157.4(4) 2 2_545 ?
O6 K3 O24B 76.1(3) 2_545 2_545 ?
O3 K3 O24B 102.2(4) 3_565 2_545 ?
O12 K3 O24A 78.5(3) . 2_545 ?
O9 K3 O24A 143.0(4) 2 2_545 ?
O6 K3 O24A 82.9(3) 2_545 2_545 ?
O3 K3 O24A 115.7(3) 3_565 2_545 ?
O24B K3 O24A 14.9(3) 2_545 2_545 ?
O12 K3 O25A 122.20(16) . 2_545 ?
O9 K3 O25A 95.40(17) 2 2_545 ?
O6 K3 O25A 61.34(14) 2_545 2_545 ?
O3 K3 O25A 152.80(16) 3_565 2_545 ?
O24B K3 O25A 76.0(4) 2_545 2_545 ?
O24A K3 O25A 67.4(3) 2_545 2_545 ?
O12 K3 O7 153.04(14) . 2_545 ?
O9 K3 O7 78.12(19) 2 2_545 ?
O6 K3 O7 44.25(12) 2_545 2_545 ?
O3 K3 O7 77.06(13) 3_565 2_545 ?
O24B K3 O7 119.9(3) 2_545 2_545 ?
O24A K3 O7 127.0(3) 2_545 2_545 ?
O25A K3 O7 80.47(14) 2_545 2_545 ?
O22 Na1 O22 180.00(19) 3_575 . ?
O22 Na1 O23 94.15(15) 3_575 3_575 ?
O22 Na1 O23 85.85(15) . 3_575 ?
O22 Na1 O23 85.85(15) 3_575 . ?
O22 Na1 O23 94.15(15) . . ?
O23 Na1 O23 180.0(2) 3_575 . ?
O22 Na1 O21 98.75(17) 3_575 1_565 ?
O22 Na1 O21 81.25(17) . 1_565 ?
O23 Na1 O21 89.45(17) 3_575 1_565 ?
O23 Na1 O21 90.55(17) . 1_565 ?
O22 Na1 O21 81.25(17) 3_575 3_565 ?
O22 Na1 O21 98.75(17) . 3_565 ?
O23 Na1 O21 90.55(17) 3_575 3_565 ?
O23 Na1 O21 89.45(17) . 3_565 ?
O21 Na1 O21 180.00(15) 1_565 3_565 ?
Na1 O21 K2 85.85(17) 1_545 1_545 ?
Na1 O22 K2 89.90(17) . . ?
Na1 O23 K1 98.98(15) . . ?
K2 O24A K3 108.3(5) . 2 ?
K3 O24B K2 99.5(5) 2 . ?
K2 O25A K3 102.00(19) . 2 ?

loop_
_geom_bond_atom_site_label_1
_geom_bond_atom_site_label_2
_geom_bond_distance
_geom_bond_site_symmetry_2
_geom_bond_publ_flag
Cu1 O10 1.930(4) . ?
Cu1 O1 2.001(4) . ?
Cu1 N1 2.010(5) . ?
Cu1 O4 2.092(4) . ?
Cu1 O2 2.110(4) . ?
Cu2 O11 1.917(5) . ?
Cu2 O1 2.005(4) . ?
Cu2 N2 2.012(5) . ?
Cu2 O8 2.077(6) . ?
Cu2 O6 2.098(4) . ?
O1 C1 1.365(7) . ?
C1 C2 1.401(8) . ?
C1 C6 1.416(8) . ?
C2 C3 1.398(9) . ?
C2 C7 1.515(8) . ?
C3 C4 1.407(8) . ?
C4 C5 1.396(9) . ?
C4 C17 1.510(9) . ?
C5 C6 1.394(9) . ?
C6 C12 1.506(8) . ?
C7 N1 1.499(7) . ?
N1 C10 1.493(7) . ?
N1 C8 1.505(7) . ?
C8 C9 1.528(8) . ?
C9 O3 1.242(7) . ?
C9 O2 1.277(8) . ?
C9 K1 3.458(6) . ?
O2 K1 2.847(4) . ?
O3 K3 2.729(5) 3_565 ?
C10 C11 1.526(8) . ?
C11 O5 1.232(7) . ?
C11 O4 1.305(7) . ?
C12 N2 1.526(7) . ?
N2 C13 1.487(8) . ?
N2 C15 1.500(7) . ?
C13 C14 1.530(8) . ?
C14 O7 1.236(7) . ?
C14 O6 1.286(7) . ?
C14 K3 3.176(6) 2 ?
O6 K3 2.724(5) 2 ?
O7 K3 3.125(5) 2 ?
C15 C16 1.521(11) . ?
C16 O9 1.263(9) . ?
C16 O8 1.265(10) . ?
C16 K3 3.361(8) 2_545 ?
O9 K3 2.659(6) 2_545 ?
O9 K2 3.069(9) 2_545 ?
O10 C18 1.323(8) . ?
O11 C18 1.289(8) . ?
O11 K2 2.607(6) . ?
C18 O12 1.251(8) . ?
C18 K1 3.364(6) . ?
O12 K3 2.644(5) . ?
O12 K2 2.689(6) . ?
O12 K1 2.763(5) . ?
K1 O12 2.763(5) 3_565 ?
K1 O23 2.781(4) . ?
K1 O23 2.781(4) 3_565 ?
K1 O2 2.847(4) 3_565 ?
K2 O24A 2.343(14) . ?
K2 O22 2.537(6) . ?
K2 O25A 2.537(6) . ?
K2 O21 2.657(6) 1_565 ?
K2 O24B 2.796(18) . ?
K2 O9 3.069(9) 2 ?
K3 O9 2.659(6) 2 ?
K3 O6 2.724(5) 2_545 ?
K3 O3 2.729(5) 3_565 ?
K3 O24B 2.754(16) 2_545 ?
K3 O24A 2.866(13) 2_545 ?
K3 O25A 2.903(5) 2_545 ?
K3 O7 3.125(5) 2_545 ?
Na1 O22 2.349(5) 3_575 ?
Na1 O22 2.349(5) . ?
Na1 O23 2.383(5) 3_575 ?
Na1 O23 2.383(5) . ?
Na1 O21 2.408(5) 1_565 ?
Na1 O21 2.408(5) 3_565 ?
O21 Na1 2.408(5) 1_545 ?
O21 K2 2.657(6) 1_545 ?
O24A K3 2.866(13) 2 ?
O24B K3 2.754(16) 2 ?
O25A K3 2.903(5) 2 ?
O25B K2 3.28(2) 2_645 ?
